data_4307144
loop_
_publ_author_name
'Zhongyue Li'
'Guangshan Zhu'
'Xiaodan Guo'
'Xiaojun Zhao'
'Zhao Jin'
'Shilun Qiu'

_publ_section_title
;
Synthesis, Structure, and Luminescent and Magnetic Properties of Novel
Lanthanide Metal-Organic Frameworks with Zeolite-like Topology
;
_journal_name_full 'Inorganic Chemistry'
_journal_page_first 5174
_journal_page_last 5178
_journal_paper_doi 10.1021/ic061666i
_journal_volume 46
_journal_year 2007
_chemical_formula_sum 'C15 H19 N2 O9 Tb'
_chemical_formula_weight 530.24
_chemical_name_common Tb(BTC)(DMF)2(H2O)
_chemical_name_systematic
; 
 ? 
;
_space_group_IT_number 15
_symmetry_cell_setting monoclinic
_symmetry_space_group_name_Hall '-C 2yc'
_symmetry_space_group_name_H-M 'C 1 2/c 1'
_atom_sites_solution_hydrogens geom
_atom_sites_solution_primary direct
_atom_sites_solution_secondary difmap
_audit_creation_method SHELXL-97
_cell_angle_alpha 90.00
_cell_angle_beta 107.202(4)
_cell_angle_gamma 90.00
_cell_formula_units_Z 8
_cell_length_a 18.568(3)
_cell_length_b 11.630(2)
_cell_length_c 19.741(4)
_cell_measurement_temperature 293(2)
_cell_volume 4072.3(13)
_computing_cell_refinement 'Bruker SMART'
_computing_data_collection 'Bruker SMART'
_computing_data_reduction 'Bruker SMART'
_computing_molecular_graphics 'SHELXS-97 (Sheldrick, 1990)'
_computing_publication_material 'SHELXL-97 (Sheldrick, 1997)'
_computing_structure_refinement 'SHELXL-97 (Sheldrick, 1997)'
_computing_structure_solution 'SHELXS-97 (Sheldrick, 1990)'
_diffrn_ambient_temperature 293(2)
_diffrn_measured_fraction_theta_full 0.999
_diffrn_measured_fraction_theta_max 0.999
_diffrn_measurement_device_type 'CCD area detector'
_diffrn_measurement_method 'phi and omega scans'
_diffrn_radiation_monochromator graphite
_diffrn_radiation_source 'fine-focus sealed tube'
_diffrn_radiation_type MoK\a
_diffrn_radiation_wavelength 0.71073
_diffrn_reflns_av_R_equivalents 0.0548
_diffrn_reflns_av_sigmaI/netI 0.0629
_diffrn_reflns_limit_h_max 17
_diffrn_reflns_limit_h_min -22
_diffrn_reflns_limit_k_max 13
_diffrn_reflns_limit_k_min -13
_diffrn_reflns_limit_l_max 23
_diffrn_reflns_limit_l_min -23
_diffrn_reflns_number 10651
_diffrn_reflns_theta_full 25.00
_diffrn_reflns_theta_max 25.00
_diffrn_reflns_theta_min 2.09
_diffrn_standards_decay_% 0
_diffrn_standards_interval_count 0
_diffrn_standards_interval_time .
_diffrn_standards_number 0
_exptl_absorpt_coefficient_mu 3.520
_exptl_absorpt_correction_type none
_exptl_crystal_colour colorless
_exptl_crystal_density_diffrn 1.730
_exptl_crystal_density_method 'not measured'
_exptl_crystal_description rod
_exptl_crystal_F_000 2080
_exptl_crystal_size_max 0.6
_exptl_crystal_size_mid 0.4
_exptl_crystal_size_min 0.4
_refine_diff_density_max 1.969
_refine_diff_density_min -0.713
_refine_diff_density_rms 0.174
_refine_ls_extinction_method none
_refine_ls_goodness_of_fit_ref 1.050
_refine_ls_hydrogen_treatment mixed
_refine_ls_matrix_type full
_refine_ls_number_parameters 254
_refine_ls_number_reflns 3587
_refine_ls_number_restraints 18
_refine_ls_restrained_S_all 1.051
_refine_ls_R_factor_all 0.0532
_refine_ls_R_factor_gt 0.0402
_refine_ls_shift/su_max 0.014
_refine_ls_shift/su_mean 0.001
_refine_ls_structure_factor_coef Fsqd
_refine_ls_weighting_details 'calc w=1/[\s^2^(Fo^2^)+(0.0600P)^2^+0.0000P] where P=(Fo^2^+2Fc^2^)/3'
_refine_ls_weighting_scheme calc
_refine_ls_wR_factor_gt 0.1088
_refine_ls_wR_factor_ref 0.1148
_reflns_number_gt 2849
_reflns_number_total 3587
_reflns_threshold_expression >2sigma(I)
_cod_data_source_file ic061666i-file001_1.cif
_cod_data_source_block Tb(BTC)(DMF)2(H2O)
_cod_database_code 4307144

loop_
_symmetry_equiv_pos_as_xyz
'x, y, z'
'-x, y, -z+1/2'
'x+1/2, y+1/2, z'
'-x+1/2, y+1/2, -z+1/2'
'-x, -y, -z'
'x, -y, z-1/2'
'-x+1/2, -y+1/2, -z'
'x+1/2, -y+1/2, z-1/2'

loop_
_atom_site_label
_atom_site_type_symbol
_atom_site_fract_x
_atom_site_fract_y
_atom_site_fract_z
_atom_site_U_iso_or_equiv
_atom_site_adp_type
_atom_site_occupancy
_atom_site_symmetry_multiplicity
_atom_site_calc_flag
_atom_site_refinement_flags
_atom_site_disorder_assembly
_atom_site_disorder_group
Tb1 Tb 0.425372(19) 0.32777(3) 0.417076(18) 0.02227(15) Uani 1 1 d . . .
C1 C 0.3768(4) 0.4216(6) 0.2822(4) 0.0260(17) Uani 1 1 d . . .
C2 C 0.3479(4) 0.4743(6) 0.2098(4) 0.0259(17) Uani 1 1 d . . .
C3 C 0.2851(4) 0.5424(6) 0.1911(4) 0.0286(18) Uani 1 1 d . . .
H3 H 0.2579 0.5534 0.2233 0.034 Uiso 1 1 calc R . .
C4 C 0.2607(4) 0.5957(7) 0.1252(4) 0.0256(17) Uani 1 1 d . . .
C5 C 0.3013(4) 0.5807(6) 0.0763(4) 0.0248(17) Uani 1 1 d . . .
H5 H 0.2859 0.6166 0.0323 0.030 Uiso 1 1 calc R . .
C6 C 0.3648(4) 0.5114(6) 0.0948(4) 0.0235(16) Uani 1 1 d . . .
C7 C 0.3881(4) 0.4588(6) 0.1605(4) 0.0264(17) Uani 1 1 d . . .
H7 H 0.4309 0.4126 0.1722 0.032 Uiso 1 1 calc R . .
C8 C 0.3070(4) 0.1731(6) 0.3925(4) 0.0292(18) Uiso 1 1 d . . .
C9 C 0.4106(4) 0.4955(6) 0.0437(4) 0.0258(17) Uani 1 1 d . . .
C10 C 0.5508(6) 0.1769(7) 0.3679(5) 0.047(2) Uani 1 1 d . . .
H10 H 0.5237 0.1952 0.3215 0.056 Uiso 1 1 calc R . .
C11 C 0.6568(8) 0.1169(13) 0.3196(8) 0.104(5) Uani 1 1 d . . .
H11A H 0.6633 0.0361 0.3135 0.155 Uiso 1 1 calc R . .
H11B H 0.7052 0.1541 0.3324 0.155 Uiso 1 1 calc R . .
H11C H 0.6254 0.1490 0.2761 0.155 Uiso 1 1 calc R . .
C12 C 0.6613(12) 0.0807(17) 0.4453(11) 0.175(8) Uani 1 1 d U . .
H12A H 0.6461 0.1163 0.4828 0.262 Uiso 1 1 calc R . .
H12B H 0.7146 0.0904 0.4540 0.262 Uiso 1 1 calc R . .
H12C H 0.6495 0.0002 0.4436 0.262 Uiso 1 1 calc R . .
C13 C 0.6625(7) 0.2197(14) 0.6618(7) 0.123(6) Uani 1 1 d . . .
H13A H 0.6800 0.2940 0.6524 0.184 Uiso 1 1 calc R . .
H13B H 0.6977 0.1619 0.6570 0.184 Uiso 1 1 calc R . .
H13C H 0.6584 0.2180 0.7091 0.184 Uiso 1 1 calc R . .
C14 C 0.5650(8) 0.0797(11) 0.5991(8) 0.100(5) Uani 1 1 d . . .
H14A H 0.5113 0.0778 0.5786 0.150 Uiso 1 1 calc R . .
H14B H 0.5787 0.0382 0.6431 0.150 Uiso 1 1 calc R . .
H14C H 0.5886 0.0447 0.5670 0.150 Uiso 1 1 calc R . .
C15 C 0.5494(6) 0.2771(9) 0.5766(5) 0.050(3) Uani 1 1 d . . .
H15 H 0.5692 0.3511 0.5837 0.060 Uiso 1 1 calc R . .
N1 N 0.6207(5) 0.1349(9) 0.3768(5) 0.068(3) Uani 1 1 d . . .
N2 N 0.5898(5) 0.1972(7) 0.6119(5) 0.055(2) Uani 1 1 d . . .
O1 O 0.3468(3) 0.4526(5) 0.3292(3) 0.0448(16) Uani 1 1 d . . .
O2 O 0.4295(3) 0.3519(4) 0.2956(3) 0.0265(12) Uani 1 1 d . . .
O3 O 0.3433(4) 0.1819(6) 0.3482(4) 0.059(2) Uani 1 1 d . . .
O4 O 0.3269(4) 0.2244(6) 0.4489(3) 0.060(2) Uani 1 1 d . . .
O5 O 0.3841(3) 0.4656(5) 0.4820(3) 0.0316(13) Uani 1 1 d . . .
O6 O 0.5280(3) 0.4450(5) 0.4343(3) 0.0427(16) Uani 1 1 d . . .
O7 O 0.4867(4) 0.2661(6) 0.5339(3) 0.0539(18) Uani 1 1 d . . .
O8 O 0.5194(4) 0.1934(5) 0.4104(3) 0.0496(17) Uani 1 1 d . . .
O1W O 0.5000 0.6848(19) 0.2500 0.081(9) Uani 0.40 2 d SPU . .
O2W O 0.5000 0.894(2) 0.2500 0.083(11) Uani 0.40 2 d SP . .
O3W O 0.5000 0.7947(19) 0.2500 0.091(6) Uani 0.60 2 d SPU . .
O4W O 0.5000 0.9808(13) 0.2500 0.061(5) Uani 0.60 2 d SP . .

loop_
_atom_site_aniso_label
_atom_site_aniso_U_11
_atom_site_aniso_U_22
_atom_site_aniso_U_33
_atom_site_aniso_U_23
_atom_site_aniso_U_13
_atom_site_aniso_U_12
Tb1 0.0211(2) 0.0302(2) 0.0166(2) -0.00058(17) 0.00720(15) -0.00823(17)
C1 0.030(5) 0.033(4) 0.016(4) 0.000(3) 0.009(3) 0.001(4)
C2 0.026(4) 0.035(4) 0.018(4) -0.001(3) 0.008(3) 0.003(3)
C3 0.029(5) 0.036(5) 0.024(4) 0.001(4) 0.015(4) 0.009(4)
C4 0.023(4) 0.033(4) 0.022(4) 0.002(3) 0.009(3) 0.003(3)
C5 0.023(4) 0.033(4) 0.020(4) 0.002(3) 0.009(3) 0.010(3)
C6 0.028(4) 0.025(4) 0.019(4) 0.002(3) 0.010(3) 0.004(3)
C7 0.018(4) 0.030(4) 0.031(4) 0.001(3) 0.006(3) 0.008(3)
C9 0.026(4) 0.029(4) 0.025(4) 0.004(3) 0.012(3) 0.003(3)
C10 0.054(7) 0.037(5) 0.042(6) 0.008(4) 0.003(5) 0.000(5)
C11 0.101(11) 0.132(12) 0.110(12) -0.010(10) 0.081(10) 0.009(10)
C12 0.160(11) 0.196(12) 0.165(12) -0.003(9) 0.043(9) 0.012(9)
C13 0.077(11) 0.150(15) 0.106(14) 0.014(11) -0.026(10) 0.023(10)
C14 0.116(13) 0.067(9) 0.121(13) 0.007(9) 0.039(10) 0.010(8)
C15 0.060(7) 0.048(6) 0.044(6) 0.006(5) 0.020(6) -0.001(5)
N1 0.052(6) 0.095(7) 0.058(6) 0.014(5) 0.015(5) 0.020(5)
N2 0.059(6) 0.043(5) 0.056(6) 0.006(4) 0.006(4) 0.010(4)
O1 0.054(4) 0.062(4) 0.025(3) 0.009(3) 0.020(3) 0.024(3)
O2 0.024(3) 0.035(3) 0.022(3) 0.007(2) 0.010(2) 0.006(2)
O3 0.065(5) 0.073(5) 0.053(4) -0.026(4) 0.039(4) -0.046(4)
O4 0.065(5) 0.087(5) 0.038(4) -0.029(4) 0.032(4) -0.055(4)
O5 0.031(3) 0.045(3) 0.022(3) -0.007(3) 0.013(2) -0.011(3)
O6 0.038(4) 0.064(4) 0.034(3) -0.021(3) 0.023(3) -0.033(3)
O7 0.051(4) 0.083(5) 0.023(3) 0.012(3) 0.003(3) -0.003(4)
O8 0.050(4) 0.061(4) 0.046(4) 0.008(3) 0.026(4) 0.017(3)
O1W 0.11(2) 0.027(12) 0.14(3) 0.000 0.09(2) 0.000
O2W 0.11(3) 0.027(14) 0.15(3) 0.000 0.11(2) 0.000
O3W 0.111(10) 0.082(10) 0.097(10) 0.000 0.056(8) 0.000
O4W 0.097(14) 0.017(8) 0.062(11) 0.000 0.012(9) 0.000

loop_
_atom_type_symbol
_atom_type_description
_atom_type_scat_dispersion_real
_atom_type_scat_dispersion_imag
_atom_type_scat_source
C C 0.0033 0.0016 'International Tables Vol C Tables 4.2.6.8 and 6.1.1.4'
H H 0.0000 0.0000 'International Tables Vol C Tables 4.2.6.8 and 6.1.1.4'
N N 0.0061 0.0033 'International Tables Vol C Tables 4.2.6.8 and 6.1.1.4'
O O 0.0106 0.0060 'International Tables Vol C Tables 4.2.6.8 and 6.1.1.4'
Tb Tb -0.1723 4.1537 'International Tables Vol C Tables 4.2.6.8 and 6.1.1.4'

loop_
_geom_angle_atom_site_label_1
_geom_angle_atom_site_label_2
_geom_angle_atom_site_label_3
_geom_angle
_geom_angle_site_symmetry_1
_geom_angle_site_symmetry_3
_geom_angle_publ_flag
O6 Tb1 O5 84.43(19) . . ?
O6 Tb1 O7 84.0(2) . . ?
O5 Tb1 O7 79.2(2) . . ?
O6 Tb1 O8 78.8(2) . . ?
O5 Tb1 O8 148.6(2) . . ?
O7 Tb1 O8 72.8(2) . . ?
O6 Tb1 O1 92.8(2) . . ?
O5 Tb1 O1 75.62(19) . . ?
O7 Tb1 O1 154.8(2) . . ?
O8 Tb1 O1 131.2(2) . . ?
O6 Tb1 O3 149.64(19) . . ?
O5 Tb1 O3 122.7(2) . . ?
O7 Tb1 O3 112.3(2) . . ?
O8 Tb1 O3 81.8(2) . . ?
O1 Tb1 O3 82.5(3) . . ?
O6 Tb1 O4 156.6(2) . . ?
O5 Tb1 O4 78.5(2) . . ?
O7 Tb1 O4 77.2(2) . . ?
O8 Tb1 O4 108.1(3) . . ?
O1 Tb1 O4 98.3(2) . . ?
O3 Tb1 O4 52.98(19) . . ?
O6 Tb1 O2 79.04(18) . . ?
O5 Tb1 O2 125.15(17) . . ?
O7 Tb1 O2 148.1(2) . . ?
O8 Tb1 O2 77.51(19) . . ?
O1 Tb1 O2 53.72(17) . . ?
O3 Tb1 O2 74.04(19) . . ?
O4 Tb1 O2 123.95(19) . . ?
O6 Tb1 C1 85.9(2) . . ?
O5 Tb1 C1 101.1(2) . . ?
O7 Tb1 C1 169.8(2) . . ?
O8 Tb1 C1 104.0(2) . . ?
O1 Tb1 C1 27.21(19) . . ?
O3 Tb1 C1 76.3(2) . . ?
O4 Tb1 C1 112.9(2) . . ?
O2 Tb1 C1 26.53(18) . . ?
O6 Tb1 C8 175.7(2) . . ?
O5 Tb1 C8 99.8(2) . . ?
O7 Tb1 C8 95.9(2) . . ?
O8 Tb1 C8 97.0(2) . . ?
O1 Tb1 C8 89.1(2) . . ?
O3 Tb1 C8 27.0(2) . . ?
O4 Tb1 C8 26.1(2) . . ?
O2 Tb1 C8 99.0(2) . . ?
C1 Tb1 C8 94.1(2) . . ?
O2 C1 O1 121.3(7) . . ?
O2 C1 C2 120.6(6) . . ?
O1 C1 C2 118.0(7) . . ?
O2 C1 Tb1 61.6(4) . . ?
O1 C1 Tb1 59.8(4) . . ?
C2 C1 Tb1 177.8(5) . . ?
C3 C2 C7 118.3(7) . . ?
C3 C2 C1 122.0(6) . . ?
C7 C2 C1 119.6(7) . . ?
C2 C3 C4 121.7(7) . . ?
C3 C4 C5 119.8(7) . . ?
C3 C4 C8 120.3(7) . 4 ?
C5 C4 C8 119.8(7) . 4 ?
C6 C5 C4 118.7(7) . . ?
C7 C6 C5 120.6(6) . . ?
C7 C6 C9 119.4(7) . . ?
C5 C6 C9 119.9(6) . . ?
C6 C7 C2 120.7(7) . . ?
O4 C8 O3 120.9(8) . . ?
O4 C8 C4 120.9(7) . 4_545 ?
O3 C8 C4 118.1(7) . 4_545 ?
O4 C8 Tb1 60.8(4) . . ?
O3 C8 Tb1 60.5(4) . . ?
C4 C8 Tb1 175.4(6) 4_545 . ?
O6 C9 O5 124.5(7) 2_655 6_565 ?
O6 C9 C6 117.6(7) 2_655 . ?
O5 C9 C6 117.9(6) 6_565 . ?
O8 C10 N1 129.1(10) . . ?
O7 C15 N2 126.2(11) . . ?
C10 N1 C12 118.9(12) . . ?
C10 N1 C11 125.8(10) . . ?
C12 N1 C11 114.2(12) . . ?
C15 N2 C13 121.8(11) . . ?
C15 N2 C14 119.6(10) . . ?
C13 N2 C14 118.5(10) . . ?
C1 O1 Tb1 93.0(5) . . ?
C1 O2 Tb1 91.9(4) . . ?
C8 O3 Tb1 92.6(5) . . ?
C8 O4 Tb1 93.2(5) . . ?
C9 O5 Tb1 133.4(5) 6_566 . ?
C9 O6 Tb1 166.8(6) 2_655 . ?
C15 O7 Tb1 136.5(6) . . ?
C10 O8 Tb1 132.7(6) . . ?
O4W O2W O3W 180.000(12) . . ?
O2W O3W O1W 180.000(11) . . ?

loop_
_geom_bond_atom_site_label_1
_geom_bond_atom_site_label_2
_geom_bond_distance
_geom_bond_site_symmetry_2
_geom_bond_publ_flag
Tb1 O6 2.286(5) . ?
Tb1 O5 2.319(5) . ?
Tb1 O7 2.362(6) . ?
Tb1 O8 2.375(6) . ?
Tb1 O1 2.398(6) . ?
Tb1 O3 2.413(6) . ?
Tb1 O4 2.421(6) . ?
Tb1 O2 2.437(5) . ?
Tb1 C1 2.770(7) . ?
Tb1 C8 2.771(8) . ?
C1 O2 1.238(9) . ?
C1 O1 1.268(9) . ?
C1 C2 1.501(10) . ?
C2 C3 1.367(10) . ?
C2 C7 1.402(10) . ?
C3 C4 1.390(10) . ?
C4 C5 1.400(10) . ?
C4 C8 1.501(10) 4 ?
C5 C6 1.386(10) . ?
C6 C7 1.384(10) . ?
C6 C9 1.510(9) . ?
C8 O4 1.220(9) . ?
C8 O3 1.258(9) . ?
C8 C4 1.501(10) 4_545 ?
C9 O6 1.242(9) 2_655 ?
C9 O5 1.255(9) 6_565 ?
C10 O8 1.171(11) . ?
C10 N1 1.349(13) . ?
C11 N1 1.489(13) . ?
C12 N1 1.48(2) . ?
C13 N2 1.440(15) . ?
C14 N2 1.441(14) . ?
C15 O7 1.225(11) . ?
C15 N2 1.265(12) . ?
O5 C9 1.255(9) 6_566 ?
O6 C9 1.241(9) 2_655 ?
O1W O3W 1.28(3) . ?
O2W O4W 1.00(2) . ?
O2W O3W 1.16(3) . ?
